data_2010014
loop_
_publ_author_name
'Sekine, Akiko'
'Otsuka, Takuhiro'
'Ohashi, Yuji'
'Kaizu, Yokou'

_publ_section_title
;
 Lithium tris(oxalato-<i>O</i>,<i>O</i>')chromate(III) hexahydrate
;
_journal_issue 9
_journal_name_full 'Acta Crystallographica Section C'
_journal_page_first 1399
_journal_page_last 1401
_journal_paper_doi 10.1107/S0108270194004282
_journal_volume 50
_journal_year 1994
_chemical_formula_moiety 'C6 H12 Cr Li3 O18 '
_chemical_formula_sum 'C6 H12 Cr Li3 O18'
_chemical_formula_weight 444.969
_chemical_name_common '3Li + , [Cr (C2 O4)3] -3 , 6H2 O1'
_chemical_name_systematic
;
 ?
;
_space_group_IT_number 2
_symmetry_cell_setting triclinic
_symmetry_space_group_name_Hall '-P 1'
_symmetry_space_group_name_H-M 'P -1'
_cell_angle_alpha 104.860(10)
_cell_angle_beta 109.440(10)
_cell_angle_gamma 91.790(10)
_cell_formula_units_Z 2
_cell_length_a 9.321(2)
_cell_length_b 11.947(2)
_cell_length_c 8.066(2)
_cell_measurement_reflns_used 25
_cell_measurement_temperature 296.15
_cell_measurement_theta_max 15.04
_cell_measurement_theta_min 14.87
_cell_volume 812.0(3)
_computing_data_collection
; MSC/AFC Diffractometer Control Software
(Molecular Structure Corporation, 1989a)
;
_computing_data_reduction 'TEXSAN (Molecular Structure Corporation, 1989b)'
_computing_molecular_graphics 'ORTEPII (Johnson, 1976)'
_computing_structure_refinement TEXSAN
_computing_structure_solution TEXSAN
_diffrn_ambient_temperature 296.15
_diffrn_measurement_device 'Rigaku AFC-5R'
_diffrn_measurement_method \w-2\q
_diffrn_radiation_monochromator graphite
_diffrn_radiation_source 'rotating anode'
_diffrn_radiation_type 'Mo K\a'
_diffrn_radiation_wavelength 0.710690
_diffrn_reflns_limit_h_max 12
_diffrn_reflns_limit_h_min 0
_diffrn_reflns_limit_k_max 15
_diffrn_reflns_limit_k_min -15
_diffrn_reflns_limit_l_max 9
_diffrn_reflns_limit_l_min -10
_diffrn_reflns_number 3969
_diffrn_reflns_theta_max 27.5
_diffrn_reflns_theta_min 1.5
_diffrn_standards_decay_% 0.8
_diffrn_standards_interval_count 100
_diffrn_standards_number 3
_exptl_absorpt_coefficient_mu 0.776
_exptl_absorpt_correction_type none
_exptl_crystal_colour 'dark purple'
_exptl_crystal_density_diffrn 1.82
_exptl_crystal_description plate
_exptl_crystal_F_000 450
_exptl_crystal_size_max 0.5
_exptl_crystal_size_mid 0.4
_exptl_crystal_size_min 0.1
_refine_diff_density_max 0.46
_refine_diff_density_min -0.77
_refine_ls_extinction_method none
_refine_ls_goodness_of_fit_obs 2.3
_refine_ls_hydrogen_treatment noref
_refine_ls_matrix_type full
_refine_ls_number_parameters 253
_refine_ls_number_reflns 3399
_refine_ls_R_factor_obs 0.032
_refine_ls_shift/esd_max 0.01
_refine_ls_structure_factor_coef F
_refine_ls_weighting_details 'w = 1/\s^2^'
_refine_ls_weighting_scheme calc
_refine_ls_wR_factor_obs 0.048
_reflns_number_observed 3399
_reflns_number_total 3739
_reflns_observed_criterion refl_observed_if_I>_3.0_sigma(I)
_cod_data_source_file as1109.cif
_cod_data_source_block a
_cod_depositor_comments
;
The following automatic conversions were performed:

'_refine_ls_weighting_scheme' value 'calc w = 1/\s^2^' was changed to
'calc'. New tag '_refine_ls_weighting_details' was created. The value
of the new tag was set to 'w = 1/\s^2^'.

Automatic conversion script
Id: cif_fix_values 3143 2015-03-26 13:38:13Z robertas 
;
_cod_original_cell_volume 811.9(3)
_cod_database_code 2010014

loop_
_symmetry_equiv_pos_as_xyz
+x,+y,+z
-x,-y,-z

loop_
_atom_site_aniso_label
_atom_site_aniso_U_11
_atom_site_aniso_U_22
_atom_site_aniso_U_33
_atom_site_aniso_U_12
_atom_site_aniso_U_13
_atom_site_aniso_U_23
Cr 0.01380(15) 0.01975(16) 0.01866(15) 0.00300(10) 0.00555(11) 0.00502(10)
O1 0.0169(6) 0.0320(7) 0.0207(6) -0.0006(5) 0.0060(5) 0.0107(5)
O2 0.0192(6) 0.0333(7) 0.0195(6) 0.0030(5) 0.0063(5) 0.0117(5)
O3 0.0217(6) 0.0185(6) 0.0341(7) 0.0038(5) 0.0141(5) 0.0080(5)
O4 0.0236(6) 0.0194(6) 0.0308(7) 0.0025(5) 0.0153(5) 0.0067(5)
O5 0.0212(6) 0.0256(6) 0.0215(6) 0.0085(5) 0.0030(5) 0.0054(5)
O6 0.0208(6) 0.0260(6) 0.0253(6) 0.0078(5) 0.0020(5) 0.0050(5)
O7 0.0188(6) 0.0392(7) 0.0233(6) -0.0020(5) 0.0022(5) 0.0121(6)
O8 0.0232(6) 0.0331(7) 0.0302(7) -0.0023(5) 0.0114(5) 0.0129(6)
O9 0.0215(6) 0.0266(6) 0.0349(7) 0.0010(5) 0.0148(6) 0.0098(5)
O10 0.0284(7) 0.0216(6) 0.0406(8) 0.0073(5) 0.0191(6) 0.0079(6)
O11 0.0333(7) 0.0245(7) 0.0305(7) 0.0057(6) 0.0059(6) -0.0013(6)
O12 0.0285(7) 0.0344(7) 0.0235(7) 0.0012(6) -0.0020(5) 0.0069(6)
Ow1 0.0335(8) 0.0398(8) 0.0364(8) 0.0023(6) 0.0088(6) 0.0106(7)
Ow2 0.0410(9) 0.0569(11) 0.0529(10) -0.0019(8) 0.0069(8) 0.0300(9)
Ow3 0.0337(8) 0.0431(9) 0.0505(9) 0.0115(7) 0.0174(7) 0.0266(7)
Ow4 0.0431(9) 0.0555(11) 0.0413(9) 0.0066(8) 0.0083(8) 0.0178(8)
Ow5 0.0461(10) 0.0629(11) 0.0615(11) 0.0196(8) 0.0266(9) 0.0364(10)
Ow6 0.0527(10) 0.0560(10) 0.0332(8) 0.0190(8) 0.0133(8) 0.0122(8)
C1 0.0198(8) 0.0205(8) 0.0179(8) 0.0026(6) 0.0074(6) 0.0059(6)
C2 0.0192(8) 0.0207(8) 0.0212(8) 0.0044(6) 0.0094(6) 0.0066(6)
C3 0.0151(7) 0.0205(8) 0.0214(8) 0.0009(6) 0.0043(6) 0.0057(6)
C4 0.0174(8) 0.0204(8) 0.0213(8) 0.0014(6) 0.0059(6) 0.0062(6)
C5 0.0170(8) 0.0228(8) 0.0242(8) 0.0019(6) 0.0065(7) 0.0066(7)
C6 0.0160(8) 0.0253(8) 0.0239(8) 0.0007(6) 0.0044(7) 0.0086(7)
Li1 0.0264(16) 0.0272(16) 0.0382(18) 0.0030(13) 0.0155(14) 0.0079(14)
Li2 0.0338(18) 0.0311(17) 0.0305(17) -0.0019(14) 0.0092(14) 0.0100(14)
Li3 0.041(2) 0.041(2) 0.0360(19) 0.0040(16) 0.0176(16) 0.0145(16)

loop_
_atom_site_label
_atom_site_fract_x
_atom_site_fract_y
_atom_site_fract_z
_atom_site_U_iso_or_equiv
_atom_site_thermal_displace_type
_atom_site_calc_flag
_atom_site_calc_attached_atom
_atom_site_occupancy
_atom_site_type_symbol
Cr 0.66754(3) 0.28763(2) 0.29828(4) 0.0175 Uani d ? 1.0000 Cr
O1 0.48950(10) 0.27350(10) 0.0732(2) 0.0228 Uani d ? 1.0000 O
O2 0.51320(10) 0.21460(10) 0.3704(2) 0.0233 Uani d ? 1.0000 O
O3 0.81490(10) 0.34320(10) 0.1985(2) 0.0235 Uani d ? 1.0000 O
O4 0.72530(10) 0.13280(10) 0.1982(2) 0.0232 Uani d ? 1.0000 O
O5 0.64340(10) 0.44760(10) 0.4198(2) 0.0241 Uani d ? 1.0000 O
O6 0.83330(10) 0.30510(10) 0.5372(2) 0.0260 Uani d ? 1.0000 O
O7 0.24020(10) 0.20420(10) -0.0532(2) 0.0280 Uani d ? 1.0000 O
O8 0.2656(2) 0.14010(10) 0.2568(2) 0.0277 Uani d ? 1.0000 O
O9 0.98200(10) 0.27420(10) 0.0651(2) 0.0263 Uani d ? 1.0000 O
O10 0.9001(2) 0.05860(10) 0.0808(2) 0.0285 Uani d ? 1.0000 O
O11 0.7295(2) 0.57880(10) 0.6969(2) 0.0326 Uani d ? 1.0000 O
O12 0.9318(2) 0.43140(10) 0.8170(2) 0.0321 Uani d ? 1.0000 O
Ow1 0.0947(2) -0.08310(10) 0.2890(2) 0.0376 Uani d ? 1.0000 O
Ow2 0.3591(2) 0.0348(2) 0.6283(3) 0.0501 Uani d ? 1.0000 O
Ow3 1.2602(2) 0.45790(10) -0.0621(2) 0.0389 Uani d ? 1.0000 O
Ow4 0.6322(2) 0.1801(2) 0.7288(2) 0.0475 Uani d ? 1.0000 O
Ow5 0.4983(2) 0.3923(2) 0.7759(3) 0.0508 Uani d ? 1.0000 O
Ow6 0.1135(2) 0.1890(2) 0.5735(2) 0.0476 Uani d ? 1.0000 O
C1 0.3649(2) 0.22520(10) 0.0726(2) 0.0191 Uani d ? 1.0000 C
C2 0.3784(2) 0.18940(10) 0.2477(2) 0.0196 Uani d ? 1.0000 C
C3 0.8838(2) 0.2628(2) 0.1304(2) 0.0197 Uani d ? 1.0000 C
C4 0.8334(2) 0.13910(10) 0.1351(2) 0.0199 Uani d ? 1.0000 C
C5 0.7289(2) 0.4858(2) 0.5899(2) 0.0216 Uani d ? 1.0000 C
C6 0.8424(2) 0.4013(2) 0.6580(2) 0.0222 Uani d ? 1.0000 C
Li1 1.0705(4) 0.1122(3) -0.0148(5) 0.0298 Uani d ? 1.0000 Li
Li2 1.1061(4) 0.4032(3) 0.0376(5) 0.0322 Uani d ? 1.0000 Li
Li3 0.2077(5) 0.0767(3) 0.4282(5) 0.0375 Uani d ? 1.0000 Li
H11 0.0398 -0.1157 0.3428 0.0507 Uiso d ? 1.0000 H
H12 0.1661 -0.1318 0.2817 0.0507 Uiso d ? 1.0000 H
H21 0.3369 -0.0150 0.7021 0.0603 Uiso d ? 1.0000 H
H22 0.4500 0.0789 0.7001 0.0603 Uiso d ? 1.0000 H
H31 1.2253 0.5051 -0.1200 0.0474 Uiso d ? 1.0000 H
H32 1.3329 0.5028 0.0342 0.0474 Uiso d ? 1.0000 H
H41 0.5973 0.2617 0.7654 0.0578 Uiso d ? 1.0000 H
H42 0.5971 0.1682 0.6027 0.0578 Uiso d ? 1.0000 H
H51 0.4614 0.4383 0.7090 0.0607 Uiso d ? 1.0000 H
H52 0.4326 0.3905 0.8246 0.0607 Uiso d ? 1.0000 H
H61 0.1311 0.2592 0.5437 0.0577 Uiso d ? 1.0000 H
H62 0.1726 0.2192 0.6975 0.0577 Uiso d ? 1.0000 H

loop_
_atom_type_symbol
_atom_type_scat_source
C International_Tables_Vol_IV
O International_Tables_Vol_IV
H International_Tables_Vol_IV
Cr International_Tables_Vol_IV
Li International_Tables_Vol_IV

loop_
_geom_angle_atom_site_label_1
_geom_angle_atom_site_label_2
_geom_angle_atom_site_label_3
_geom_angle_site_symmetry_1
_geom_angle_site_symmetry_3
_geom_angle
_geom_angle_publ_flag
O1 Cr O2 ? ? 82.68(6) yes
O1 Cr O3 ? ? 93.37(6) ?
O1 Cr O4 ? ? 93.30(5) ?
O1 Cr O5 ? ? 94.32(5) ?
O1 Cr O6 ? ? 174.70(6) ?
O2 Cr O3 ? ? 172.72(5) ?
O2 Cr O4 ? ? 91.36(6) ?
O2 Cr O5 ? ? 93.65(6) ?
O2 Cr O6 ? ? 93.06(6) ?
O3 Cr O4 ? ? 82.74(6) yes
O3 Cr O5 ? ? 92.74(6) ?
O3 Cr O6 ? ? 91.20(6) ?
O4 Cr O5 ? ? 171.35(5) ?
O4 Cr O6 ? ? 89.94(5) ?
O5 Cr O6 ? ? 82.77(5) yes
Cr O1 C1 ? ? 113.95(12) ?
Cr O2 C2 ? ? 114.17(13) ?
Cr O3 C3 ? ? 113.99(12) ?
Cr O4 C4 ? ? 113.35(11) ?
Cr O5 C5 ? ? 114.46(12) ?
Cr O6 C6 ? ? 113.57(11) ?
C1 O7 Li1 ? 1_455 115.10(17) ?
C2 O8 Li1 ? 1_455 107.98(16) ?
C2 O8 Li3 ? ? 139.22(15) ?
Li1 O8 Li3 1_455 ? 112.77(16) ?
C3 O9 Li1 ? ? 112.03(17) ?
C3 O9 Li2 ? ? 138.46(16) ?
Li1 O9 Li2 ? ? 108.94(17) ?
C4 O10 Li1 ? ? 112.91(16) ?
C6 O12 Li2 ? 1_556 152.51(16) ?
Li3 Ow1 H11 ? ? 116.62(18) ?
Li3 Ow1 H12 ? ? 106.97(16) ?
Li3 Ow1 Li1 ? 2_655 119.50(18) ?
H11 Ow1 H12 ? ? 103.24(18) ?
H11 Ow1 Li1 ? 2_655 101.61(15) ?
H12 Ow1 Li1 ? 2_655 107.50(15) ?
Li3 Ow2 H21 ? ? 125.81(19) ?
Li3 Ow2 H22 ? ? 124.1(2) ?
H21 Ow2 H22 ? ? 105.61(18) ?
Li2 Ow3 H31 ? ? 110.52(18) ?
Li2 Ow3 H32 ? ? 104.73(18) ?
H31 Ow3 H32 ? ? 101.63(17) ?
H41 Ow4 H42 ? ? 98.09(17) ?
H51 Ow5 H52 ? ? 100.1(2) ?
Li3 Ow6 H61 ? ? 102.6(2) ?
Li3 Ow6 H62 ? ? 115.22(18) ?
H61 Ow6 H62 ? ? 94.35(15) ?
O1 C1 O7 ? ? 126.08(19) ?
O1 C1 C2 ? ? 114.99(13) ?
O7 C1 C2 ? ? 118.92(17) ?
O2 C2 O8 ? ? 126.53(19) ?
O2 C2 C1 ? ? 114.17(17) ?
O8 C2 C1 ? ? 119.29(14) ?
O3 C3 O9 ? ? 127.07(18) ?
O3 C3 C4 ? ? 114.42(17) ?
O9 C3 C4 ? ? 118.51(16) ?
O4 C4 O10 ? ? 126.82(18) ?
O4 C4 C3 ? ? 115.12(15) ?
O10 C4 C3 ? ? 118.06(18) ?
O5 C5 O11 ? ? 127.07(17) ?
O5 C5 C6 ? ? 113.92(14) ?
O11 C5 C6 ? ? 119.00(15) ?
O6 C6 O12 ? ? 126.29(17) ?
O6 C6 C5 ? ? 114.96(14) ?
O12 C6 C5 ? ? 118.74(15) ?
O9 Li1 O10 ? ? 78.39(15) ?
O9 Li1 Ow1 ? 2_655 88.35(14) ?
O10 Li1 Ow1 ? 2_655 91.88(14) ?
O9 Li2 Ow3 ? ? 150.3(2) ?
O8 Li3 Ow1 ? ? 107.12(19) ?
O8 Li3 Ow2 ? ? 122.0(2) ?
O8 Li3 Ow6 ? ? 112.1(2) ?
Ow1 Li3 Ow2 ? ? 97.9(2) ?
Ow1 Li3 Ow6 ? ? 119.1(2) ?
Ow2 Li3 Ow6 ? ? 98.64(19) ?

loop_
_geom_bond_atom_site_label_1
_geom_bond_atom_site_label_2
_geom_bond_site_symmetry_1
_geom_bond_site_symmetry_2
_geom_bond_distance
_geom_bond_publ_flag
Cr O1 ? ? 1.9750(10) yes
Cr O2 ? ? 1.977(2) yes
Cr O3 ? ? 1.982(2) yes
Cr O4 ? ? 1.9870(10) yes
Cr O5 ? ? 1.9690(10) yes
Cr O6 ? ? 1.9840(10) yes
O1 C1 ? ? 1.278(2) yes
O2 C2 ? ? 1.282(2) yes
O3 C3 ? ? 1.280(2) yes
O4 C4 ? ? 1.279(3) yes
O5 C5 ? ? 1.286(2) yes
O6 C6 ? ? 1.282(2) yes
O7 C1 ? ? 1.229(2) yes
O7 Li1 ? 1_455 2.048(4) ?
O8 C2 ? ? 1.222(2) yes
O8 Li1 ? 1_455 2.270(3) ?
O8 Li3 ? ? 1.946(5) no
O9 C3 ? ? 1.218(3) yes
O9 Li1 ? ? 2.158(4) ?
O9 Li2 ? ? 1.999(4) ?
O10 C4 ? ? 1.227(2) yes
O10 Li1 ? ? 2.129(5) ?
O11 C5 ? ? 1.218(2) yes
O12 C6 ? ? 1.225(2) yes
O12 Li2 ? 1_556 2.083(4) ?
Ow1 Li3 ? ? 2.000(4) ?
Ow1 H11 ? ? 0.908(2) ?
Ow1 H12 ? ? 0.904(2) ?
Ow1 Li1 ? 2_655 2.165(4) ?
Ow2 Li3 ? ? 1.946(4) ?
Ow2 H21 ? ? 1.004(2) ?
Ow2 H22 ? ? 0.906(2) ?
Ow3 Li2 ? ? 2.029(5) ?
Ow3 H31 ? ? 0.829(2) ?
Ow3 H152 ? ? 0.8740(10) ?
Ow4 H161 ? ? 1.039(2) ?
Ow4 H42 ? ? 0.930(2) ?
Ow5 H51 ? ? 0.867(2) ?
Ow5 H52 ? ? 0.833(2) ?
Ow6 Li3 ? ? 1.974(5) ?
Ow6 H61 ? ? 0.954(2) ?
Ow6 H62 ? ? 0.932(2) ?
C1 C2 ? ? 1.545(3) yes
C3 C4 ? ? 1.550(3) yes
C5 C6 ? ? 1.551(3) yes
Li1 Ow1 ? 2_655 2.165(4) ?
O10 Li1 . 2_755 2.024(4) no
O11 Li2 . 2_766 2.131(4) no
O12 Li2 . 2_766 2.129(4) no
